data_7111376
loop_
_publ_author_name
'Hill, Robert J.'
'Long, De-Liang'
'Turvey, Mark S.'
'Blake, Alexander J.'
'Champness, Neil R.'
'Hubberstey, Peter'
'Wilson, Claire'
'Schr&#xFFFD;der, Martin'

_publ_section_title
;
 Unprecedented bilayer topologies in 5- and 6-connected framework
 polymersElectronic supplementary information (ESI) available: synthesis,
 characterisation, additional views and crystallographic details. See
 http://www.rsc.org/suppdata/cc/b4/b407554d/
;
_journal_issue 16
_journal_name_full 'Chemical Communications'
_journal_page_first 1792
_journal_page_last 1793
_journal_paper_doi 10.1039/b407554d
_journal_year 2004
_chemical_formula_moiety '(C40 H32 La N8 O8 3+), 3(Cl O4 -), (C6 H5 Cl), (C H4 O)'
_chemical_formula_sum 'C47 H41 Cl4 La N8 O21'
_chemical_formula_weight 1334.59
_chemical_name_systematic
;
?
;
_space_group_IT_number 14
_symmetry_cell_setting monoclinic
_symmetry_space_group_name_Hall '-P 2yn'
_symmetry_space_group_name_H-M 'P 1 21/n 1'
_atom_sites_solution_hydrogens geom
_atom_sites_solution_primary direct
_atom_sites_solution_secondary 'difference Fourier methods'
_audit_creation_method 'enCIFer editing of SHELXL97 CIF output'
_cell_angle_alpha 90.00
_cell_angle_beta 100.664(2)
_cell_angle_gamma 90.00
_cell_formula_units_Z 8
_cell_length_a 16.6846(8)
_cell_length_b 19.8749(9)
_cell_length_c 32.669(2)
_cell_measurement_reflns_used 19023
_cell_measurement_temperature 150(2)
_cell_measurement_theta_max 26.9
_cell_measurement_theta_min 2.8
_cell_volume 10646.1(10)
_computing_cell_refinement 'SAINT version 6.02a (Bruker, 2001)'
_computing_data_collection 'SMART version 5.624 (Bruker, 2001)'
_computing_data_reduction SAINT
_computing_molecular_graphics 'SHELXTL/PC version 6.12 (Bruker, 2001)'
_computing_publication_material 'enCIFer (Allen et al., 2004; PLATON (Spek, 2003)'
_computing_structure_refinement 'SHELXL97 (Sheldrick, 1997)'
_computing_structure_solution 'SHELXS97 (Sheldrick, 1990)'
_diffrn_ambient_temperature 150(2)
_diffrn_measured_fraction_theta_full 0.987
_diffrn_measured_fraction_theta_max 0.987
_diffrn_measurement_device_type 'Bruker SMART1000 CCD area detector'
_diffrn_measurement_method \w
_diffrn_radiation_monochromator graphite
_diffrn_radiation_source 'normal-focus sealed tube'
_diffrn_radiation_type MoK\a
_diffrn_radiation_wavelength 0.71073
_diffrn_reflns_av_R_equivalents 0.118
_diffrn_reflns_av_sigmaI/netI 0.065
_diffrn_reflns_limit_h_max 20
_diffrn_reflns_limit_h_min -20
_diffrn_reflns_limit_k_max 25
_diffrn_reflns_limit_k_min -25
_diffrn_reflns_limit_l_max 41
_diffrn_reflns_limit_l_min -40
_diffrn_reflns_number 94959
_diffrn_reflns_theta_full 26.00
_diffrn_reflns_theta_max 26.00
_diffrn_reflns_theta_min 2.77
_diffrn_standards_decay_% none
_diffrn_standards_number 0
_exptl_absorpt_coefficient_mu 1.091
_exptl_absorpt_correction_T_max 1.310
_exptl_absorpt_correction_T_min 0.471
_exptl_absorpt_correction_type refdelf
_exptl_absorpt_process_details '(XABS2; Parkin et al., 1995)'
_exptl_crystal_colour colourless
_exptl_crystal_density_diffrn 1.665
_exptl_crystal_density_meas ?
_exptl_crystal_density_method 'not measured'
_exptl_crystal_description block
_exptl_crystal_F_000 5376
_exptl_crystal_size_max 0.20
_exptl_crystal_size_mid 0.16
_exptl_crystal_size_min 0.14
_refine_diff_density_max 1.47
_refine_diff_density_min -1.00
_refine_diff_density_rms 0.14
_refine_ls_extinction_coef none
_refine_ls_extinction_method none
_refine_ls_goodness_of_fit_ref 1.07
_refine_ls_hydrogen_treatment 'riding model'
_refine_ls_matrix_type full
_refine_ls_number_parameters 1496
_refine_ls_number_reflns 20663
_refine_ls_number_restraints 264
_refine_ls_restrained_S_all 1.08
_refine_ls_R_factor_all 0.0960
_refine_ls_R_factor_gt 0.0585
_refine_ls_shift/su_max 0.020
_refine_ls_shift/su_mean 0.001
_refine_ls_structure_factor_coef Fsqd
_refine_ls_weighting_details 'calc w=1/[\s^2^(Fo^2^)+(0.111P)^2^+6.01] where P=(Fo^2^+2Fc^2^)/3'
_refine_ls_weighting_scheme calc
_refine_ls_wR_factor_gt 0.175
_refine_ls_wR_factor_ref 0.194
_reflns_number_gt 13084
_reflns_number_total 20663
_reflns_threshold_expression >2sigma(I)
_cod_data_source_file b407554dsup1.cif
_cod_data_source_block LACLBZ
_cod_depositor_comments
;
The following automatic conversions were performed:

'_exptl_crystal_density_meas' value 'none' was changed to '?' - the
value is perceived as not measured.

Automatic conversion script
Id: cif_fix_values 3008 2015-01-20 13:52:24Z robertas 

The following automatic conversions were performed:

'_atom_sites_solution_hydrogens' value 'placed geometrically' was
changed to 'geom'.

Automatic conversion script
Id: cif_fix_values 6452 2018-10-05 10:23:21Z andrius 
;
_cod_original_cell_volume 10646(2)
_cod_original_sg_symbol_H-M 'P 21/n'
_cod_database_code 7111376

loop_
_symmetry_equiv_pos_as_xyz
'x, y, z'
'-x+1/2, y+1/2, -z+1/2'
'-x, -y, -z'
'x-1/2, -y-1/2, z-1/2'

loop_
_atom_site_label
_atom_site_type_symbol
_atom_site_fract_x
_atom_site_fract_y
_atom_site_fract_z
_atom_site_U_iso_or_equiv
_atom_site_adp_type
_atom_site_occupancy
_atom_site_symmetry_multiplicity
_atom_site_calc_flag
_atom_site_refinement_flags
_atom_site_disorder_assembly
_atom_site_disorder_group
La1 La 0.81039(2) 0.850462(16) 0.397305(11) 0.01978(11) Uani 1 1 d . . .
La2 La 0.31081(2) 0.347431(16) 0.415392(12) 0.02235(12) Uani 1 1 d . . .
O110 O 0.8887(3) 0.8093(2) 0.34567(14) 0.0340(11) Uani 1 1 d . . .
O120 O 0.8712(3) 0.9483(2) 0.36377(14) 0.0322(11) Uani 1 1 d . . .
O130 O 0.6974(3) 0.8991(2) 0.34630(15) 0.0334(11) Uani 1 1 d . . .
O140 O 0.7236(3) 0.7580(2) 0.35890(14) 0.0326(11) Uani 1 1 d . . .
O150 O 0.8518(3) 0.7473(2) 0.43518(15) 0.0333(11) Uani 1 1 d . . .
O160 O 0.9558(3) 0.8626(2) 0.44029(15) 0.0312(11) Uani 1 1 d . . .
O170 O 0.7995(3) 0.9525(2) 0.43723(14) 0.0292(10) Uani 1 1 d . . .
O180 O 0.6953(3) 0.8335(2) 0.43709(15) 0.0295(10) Uani 1 1 d . . .
O210 O 0.3442(3) 0.4525(2) 0.45806(14) 0.0280(10) Uani 1 1 d . . .
O220 O 1.2118(3) 0.3617(2) 0.46599(16) 0.0333(11) Uani 1 1 d . . .
O230 O 1.3208(3) 1.2412(2) 0.45526(15) 0.0310(11) Uani 1 1 d . . .
O240 O 0.4583(3) 1.3387(2) 0.44992(17) 0.0387(13) Uani 1 1 d . . .
O250 O 1.1932(3) 0.3987(2) 0.37099(16) 0.0399(12) Uani 1 1 d . . .
O260 O 0.2874(3) 0.7594(2) 0.11900(14) 0.0323(11) Uani 1 1 d . . .
O270 O 0.3755(3) 1.2961(2) 0.35948(16) 0.0426(13) Uani 1 1 d . . .
O280 O 1.1327(3) 0.9375(2) 0.12442(14) 0.0319(11) Uani 1 1 d . . .
N110 N 0.9325(3) 0.7537(3) 0.34472(17) 0.0294(13) Uani 1 1 d . . .
C111 C 1.0117(5) 0.7569(4) 0.3500(4) 0.073(3) Uani 1 1 d . . .
H111 H 1.0375 0.7997 0.3531 0.087 Uiso 1 1 calc R . .
C112 C 1.0587(5) 0.7000(4) 0.3513(3) 0.064(3) Uani 1 1 d . . .
H112 H 1.1165 0.7042 0.3568 0.077 Uiso 1 1 calc R . .
C113 C 1.0254(4) 0.6389(3) 0.3451(2) 0.0369(17) Uani 1 1 d . . .
C114 C 0.9421(6) 0.6389(4) 0.3365(5) 0.124(7) Uani 1 1 d . . .
H114 H 0.9143 0.5974 0.3303 0.149 Uiso 1 1 calc R . .
C115 C 0.8972(6) 0.6967(4) 0.3364(4) 0.095(5) Uani 1 1 d . . .
H115 H 0.8394 0.6945 0.3302 0.114 Uiso 1 1 calc R . .
N120 N 0.9071(3) 0.9429(3) 0.33074(18) 0.0311(13) Uani 1 1 d . . .
C121 C 0.9893(5) 0.9448(4) 0.3361(2) 0.045(2) Uani 1 1 d . . .
H121 H 1.0205 0.9502 0.3633 0.054 Uiso 1 1 calc R . .
C122 C 1.0280(4) 0.9390(4) 0.3032(2) 0.046(2) Uani 1 1 d . . .
H122 H 1.0859 0.9399 0.3075 0.056 Uiso 1 1 calc R . .
C123 C 0.9819(4) 0.9317(3) 0.2622(2) 0.0291(15) Uani 1 1 d . . .
C124 C 0.8980(4) 0.9296(3) 0.2591(2) 0.0311(15) Uani 1 1 d . . .
H124 H 0.8647 0.9240 0.2324 0.037 Uiso 1 1 calc R . .
C125 C 0.8617(4) 0.9353(3) 0.2927(2) 0.0313(15) Uani 1 1 d . . .
H125 H 0.8039 0.9338 0.2893 0.038 Uiso 1 1 calc R . .
N130 N 0.6512(3) 0.9534(3) 0.34509(18) 0.0324(13) Uani 1 1 d . . .
C131 C 0.6842(5) 1.0145(3) 0.3425(3) 0.052(2) Uani 1 1 d . . .
H131 H 0.7403 1.0190 0.3411 0.062 Uiso 1 1 calc R . .
C132 C 0.6361(6) 1.0701(4) 0.3417(4) 0.078(4) Uani 1 1 d . . .
H132 H 0.6594 1.1134 0.3400 0.094 Uiso 1 1 calc R . .
C133 C 0.5529(6) 1.0648(4) 0.3435(3) 0.059(3) Uani 1 1 d . . .
C134 C 0.5224(5) 1.0012(4) 0.3458(2) 0.0407(18) Uani 1 1 d . . .
H134 H 0.4664 0.9952 0.3470 0.049 Uiso 1 1 calc R . .
C135 C 0.5725(4) 0.9462(3) 0.3463(2) 0.0342(16) Uani 1 1 d . . .
H135 H 0.5505 0.9024 0.3476 0.041 Uiso 1 1 calc R . .
N140 N 0.6641(3) 0.7616(3) 0.32537(17) 0.0289(12) Uani 1 1 d . . .
C141 C 0.5876(4) 0.7424(4) 0.3290(2) 0.0413(18) Uani 1 1 d . . .
H141 H 0.5776 0.7268 0.3551 0.050 Uiso 1 1 calc R . .
C142 C 0.5260(5) 0.7453(4) 0.2960(2) 0.050(2) Uani 1 1 d . . .
H142 H 0.4729 0.7319 0.2993 0.060 Uiso 1 1 calc R . .
C143 C 0.5384(4) 0.7678(3) 0.2566(2) 0.0290(15) Uani 1 1 d . . .
C144 C 0.6176(4) 0.7852(3) 0.2545(2) 0.0316(15) Uani 1 1 d . . .
H144 H 0.6298 0.7997 0.2286 0.038 Uiso 1 1 calc R . .
C145 C 0.6789(4) 0.7824(3) 0.2884(2) 0.0338(16) Uani 1 1 d . . .
H145 H 0.7326 0.7952 0.2859 0.041 Uiso 1 1 calc R . .
N150 N 0.9012(3) 0.6943(2) 0.44150(18) 0.0305(13) Uani 1 1 d . . .
C151 C 0.8689(5) 0.6336(3) 0.4302(3) 0.054(2) Uani 1 1 d . . .
H151 H 0.8125 0.6293 0.4186 0.065 Uiso 1 1 calc R . .
C152 C 0.9188(5) 0.5772(4) 0.4356(3) 0.061(3) Uani 1 1 d . . .
H152 H 0.8964 0.5344 0.4272 0.074 Uiso 1 1 calc R . .
C153 C 1.0009(4) 0.5824(3) 0.4531(2) 0.0349(17) Uani 1 1 d . . .
C154 C 1.0297(5) 0.6460(3) 0.4644(3) 0.046(2) Uani 1 1 d . . .
H154 H 1.0854 0.6520 0.4768 0.056 Uiso 1 1 calc R . .
C155 C 0.9792(4) 0.7006(4) 0.4578(3) 0.045(2) Uani 1 1 d . . .
H155 H 1.0008 0.7441 0.4651 0.053 Uiso 1 1 calc R . .
N160 N 1.0091(3) 0.9131(2) 0.44706(17) 0.0265(12) Uani 1 1 d . . .
C161 C 1.0882(4) 0.9009(3) 0.4535(3) 0.0390(18) Uani 1 1 d . . .
H161 H 1.1073 0.8558 0.4544 0.047 Uiso 1 1 calc R . .
C162 C 1.1434(4) 0.9535(3) 0.4589(3) 0.0424(19) Uani 1 1 d . . .
H162 H 1.2000 0.9436 0.4634 0.051 Uiso 1 1 calc R . .
C163 C 1.1189(4) 1.0196(3) 0.4579(2) 0.0263(14) Uani 1 1 d . . .
C164 C 1.0359(4) 1.0295(3) 0.4530(2) 0.0362(17) Uani 1 1 d . . .
H164 H 1.0154 1.0740 0.4536 0.043 Uiso 1 1 calc R . .
C165 C 0.9826(4) 0.9766(3) 0.4474(2) 0.0362(17) Uani 1 1 d . . .
H165 H 0.9257 0.9851 0.4437 0.043 Uiso 1 1 calc R . .
N170 N 0.7546(3) 1.0064(2) 0.43967(18) 0.0300(13) Uani 1 1 d . . .
C171 C 0.7865(5) 1.0681(3) 0.4364(3) 0.058(3) Uani 1 1 d . . .
H171 H 0.8411 1.0722 0.4323 0.069 Uiso 1 1 calc R . .
C172 C 0.7415(5) 1.1245(4) 0.4389(4) 0.075(4) Uani 1 1 d . . .
H172 H 0.7639 1.1676 0.4351 0.090 Uiso 1 1 calc R . .
C173 C 0.6635(5) 1.1191(3) 0.4468(3) 0.053(2) Uani 1 1 d . . .
C174 C 0.6316(4) 1.0557(3) 0.4500(2) 0.0373(17) Uani 1 1 d . . .
H174 H 0.5772 1.0508 0.4544 0.045 Uiso 1 1 calc R . .
C175 C 0.6782(4) 0.9998(3) 0.4468(2) 0.0270(15) Uani 1 1 d . . .
H175 H 0.6564 0.9563 0.4496 0.032 Uiso 1 1 calc R . .
N180 N 0.6468(3) 0.7808(2) 0.43935(16) 0.0248(12) Uani 1 1 d . . .
C181 C 0.5650(4) 0.7888(3) 0.4295(2) 0.0279(15) Uani 1 1 d . . .
H181 H 0.5428 0.8318 0.4211 0.034 Uiso 1 1 calc R . .
C182 C 0.5136(4) 0.7355(3) 0.4315(2) 0.0291(15) Uani 1 1 d . . .
H182 H 0.4563 0.7413 0.4238 0.035 Uiso 1 1 calc R . .
C183 C 0.5458(4) 0.6727(3) 0.4449(2) 0.0262(14) Uani 1 1 d . . .
C184 C 0.6300(4) 0.6676(3) 0.4549(2) 0.0294(15) Uani 1 1 d . . .
H184 H 0.6541 0.6257 0.4642 0.035 Uiso 1 1 calc R . .
C185 C 0.6789(4) 0.7216(3) 0.4518(2) 0.0279(15) Uani 1 1 d . . .
H185 H 0.7364 0.7167 0.4585 0.034 Uiso 1 1 calc R . .
N210 N 0.3932(3) 0.5045(2) 0.45553(16) 0.0257(12) Uani 1 1 d . . .
C211 C 0.3639(4) 0.5675(3) 0.4581(2) 0.0319(16) Uani 1 1 d . . .
H211 H 0.3094 0.5741 0.4621 0.038 Uiso 1 1 calc R . .
C212 C 0.4136(4) 0.6224(3) 0.4550(2) 0.0336(16) Uani 1 1 d . . .
H212 H 0.3929 0.6665 0.4571 0.040 Uiso 1 1 calc R . .
C213 C 0.4919(4) 0.6143(3) 0.4489(2) 0.0262(14) Uani 1 1 d . . .
C214 C 0.5205(4) 0.5478(3) 0.4474(2) 0.0269(14) Uani 1 1 d . . .
H214 H 0.5750 0.5401 0.4438 0.032 Uiso 1 1 calc R . .
C215 C 0.4716(4) 0.4948(3) 0.4510(2) 0.0267(14) Uani 1 1 d . . .
H215 H 0.4923 0.4504 0.4505 0.032 Uiso 1 1 calc R . .
N220 N 1.1601(3) 0.4140(3) 0.46374(19) 0.0326(14) Uani 1 1 d . . .
C221 C 1.1837(4) 0.4705(3) 0.4845(2) 0.0312(16) Uani 1 1 d . . .
H221 H 1.2363 0.4732 0.5015 0.037 Uiso 1 1 calc R . .
C222 C 1.1324(4) 0.5248(3) 0.4815(2) 0.0358(17) Uani 1 1 d . . .
H222 H 1.1510 0.5649 0.4961 0.043 Uiso 1 1 calc R . .
C223 C 1.0544(4) 0.5232(3) 0.4580(2) 0.0348(17) Uani 1 1 d . . .
C224 C 1.0310(5) 0.4619(4) 0.4389(3) 0.050(2) Uani 1 1 d . . .
H224 H 0.9772 0.4566 0.4235 0.060 Uiso 1 1 calc R . .
C225 C 1.0849(5) 0.4087(3) 0.4418(3) 0.046(2) Uani 1 1 d . . .
H225 H 1.0680 0.3676 0.4279 0.055 Uiso 1 1 calc R . .
N230 N 1.2733(3) 1.1882(2) 0.45798(16) 0.0261(12) Uani 1 1 d . . .
C231 C 1.3031(4) 1.1262(3) 0.4532(2) 0.0301(15) Uani 1 1 d . . .
H231 H 1.3577 1.1211 0.4491 0.036 Uiso 1 1 calc R . .
C232 C 1.2549(4) 1.0704(3) 0.4544(2) 0.0308(15) Uani 1 1 d . . .
H232 H 1.2763 1.0269 0.4511 0.037 Uiso 1 1 calc R . .
C233 C 1.1741(4) 1.0774(3) 0.4604(2) 0.0267(14) Uani 1 1 d . . .
C234 C 1.1485(4) 1.1424(3) 0.4675(2) 0.0297(15) Uani 1 1 d . . .
H234 H 1.0958 1.1489 0.4738 0.036 Uiso 1 1 calc R . .
C235 C 1.1974(4) 1.1968(3) 0.4655(2) 0.0278(14) Uani 1 1 d . . .
H235 H 1.1779 1.2407 0.4695 0.033 Uiso 1 1 calc R . .
N240 N 0.5100(3) 1.2874(3) 0.4506(2) 0.0449(17) Uani 1 1 d . . .
C241 C 0.4979(4) 1.2311(3) 0.4703(2) 0.0272(14) Uani 1 1 d . . .
H241 H 0.4543 1.2290 0.4853 0.033 Uiso 1 1 calc R . .
C242 C 0.5471(4) 1.1756(3) 0.4696(2) 0.0309(15) Uani 1 1 d . . .
H242 H 0.5358 1.1351 0.4829 0.037 Uiso 1 1 calc R A .
C243 C 0.6126(5) 1.1790(4) 0.4497(3) 0.060(3) Uani 1 1 d . A .
C244 C 0.6417(9) 1.2432(7) 0.4474(6) 0.041(4) Uani 0.50 1 d P A 1
C245 C 0.5891(10) 1.2984(6) 0.4461(6) 0.037(4) Uani 0.50 1 d P A 1
C246 C 0.6117(8) 1.2346(6) 0.4172(5) 0.028(3) Uani 0.50 1 d P A 2
C247 C 0.5595(9) 1.2913(7) 0.4185(5) 0.034(3) Uani 0.50 1 d P A 2
N250 N 1.1572(3) 0.4571(3) 0.36177(19) 0.0352(14) Uani 1 1 d . . .
C251 C 1.0825(5) 0.4583(4) 0.3404(4) 0.086(4) Uani 1 1 d . . .
H251 H 1.0585 0.4177 0.3285 0.103 Uiso 1 1 calc R . .
C252 C 1.0380(6) 0.5172(4) 0.3348(4) 0.089(4) Uani 1 1 d . . .
H252 H 0.9827 0.5161 0.3209 0.107 Uiso 1 1 calc R . .
C253 C 1.0731(5) 0.5772(3) 0.3490(3) 0.0417(19) Uani 1 1 d . . .
C254 C 1.1534(4) 0.5748(3) 0.3696(2) 0.0347(17) Uani 1 1 d . . .
H254 H 1.1805 0.6152 0.3796 0.042 Uiso 1 1 calc R . .
C255 C 1.1944(4) 0.5148(3) 0.3757(2) 0.0337(16) Uani 1 1 d . . .
H255 H 1.2496 0.5140 0.3898 0.040 Uiso 1 1 calc R . .
N260 N 0.3466(3) 0.7645(3) 0.15157(17) 0.0290(12) Uani 1 1 d . . .
C261 C 0.4240(4) 0.7603(3) 0.1463(2) 0.0314(15) Uani 1 1 d . . .
H261 H 0.4357 0.7553 0.1190 0.038 Uiso 1 1 calc R . .
C262 C 0.4879(4) 0.7634(3) 0.1806(2) 0.0307(15) Uani 1 1 d . . .
H262 H 0.5428 0.7615 0.1765 0.037 Uiso 1 1 calc R . .
C263 C 0.4717(4) 0.7690(3) 0.2204(2) 0.0307(15) Uani 1 1 d . . .
C264 C 0.3903(4) 0.7734(4) 0.2244(2) 0.0398(18) Uani 1 1 d . . .
H264 H 0.3765 0.7775 0.2512 0.048 Uiso 1 1 calc R . .
C265 C 0.3300(4) 0.7719(4) 0.1899(2) 0.0371(17) Uani 1 1 d . . .
H265 H 0.2748 0.7763 0.1932 0.045 Uiso 1 1 calc R . .
N270 N 0.4143(4) 1.2411(3) 0.3541(2) 0.0487(18) Uani 1 1 d . . .
C271 C 0.3860(4) 1.1809(3) 0.3617(2) 0.0350(16) Uani 1 1 d . . .
H271 H 0.3345 1.1774 0.3700 0.042 Uiso 1 1 calc R . .
C272 C 0.4298(4) 1.1236(3) 0.3579(2) 0.0338(16) Uani 1 1 d . . .
H272 H 0.4079 1.0814 0.3639 0.041 Uiso 1 1 calc R B .
C273 C 0.5026(6) 1.1249(4) 0.3459(3) 0.072(3) Uani 1 1 d . B .
C274 C 0.5104(9) 1.1828(6) 0.3210(5) 0.032(3) Uani 0.50 1 d P B 1
C275 C 0.4666(9) 1.2406(6) 0.3263(5) 0.027(3) Uani 0.50 1 d P B 1
C276 C 0.5504(10) 1.1952(7) 0.3540(5) 0.040(4) Uani 0.50 1 d P B 2
C277 C 0.5003(10) 1.2508(7) 0.3543(6) 0.041(4) Uani 0.50 1 d P B 2
N280 N 1.0982(3) 0.9333(3) 0.15711(17) 0.0282(12) Uani 1 1 d . . .
C281 C 1.0168(4) 0.9416(3) 0.1525(2) 0.0342(16) Uani 1 1 d . . .
H281 H 0.9855 0.9491 0.1255 0.041 Uiso 1 1 calc R . .
C282 C 0.9782(4) 0.9394(3) 0.1862(2) 0.0311(15) Uani 1 1 d . . .
H282 H 0.9207 0.9450 0.1822 0.037 Uiso 1 1 calc R . .
C283 C 1.0228(4) 0.9290(3) 0.2260(2) 0.0285(15) Uani 1 1 d . . .
C284 C 1.1061(4) 0.9204(4) 0.2292(2) 0.046(2) Uani 1 1 d . . .
H284 H 1.1387 0.9128 0.2559 0.055 Uiso 1 1 calc R . .
C285 C 1.1434(4) 0.9225(4) 0.1948(2) 0.0381(17) Uani 1 1 d . . .
H285 H 1.2007 0.9163 0.1980 0.046 Uiso 1 1 calc R . .
Cl1 Cl 0.06723(10) 0.44633(8) 0.06267(6) 0.0362(4) Uani 1 1 d . . .
O11 O 0.0715(3) 0.4067(3) 0.09962(17) 0.0512(14) Uani 1 1 d . . .
O12 O 0.1345(3) 0.4298(2) 0.04265(17) 0.0446(13) Uani 1 1 d . . .
O13 O -0.0083(3) 0.4320(2) 0.03498(17) 0.0412(12) Uani 1 1 d . . .
O14 O 0.0711(3) 0.5171(2) 0.07294(18) 0.0486(14) Uani 1 1 d . . .
Cl2 Cl 0.56326(12) 0.72520(10) 0.06258(8) 0.0536(6) Uani 1 1 d . . .
O21 O 0.4891(4) 0.7619(3) 0.05639(19) 0.0579(15) Uiso 1 1 d . . .
O22 O 0.5581(4) 0.6730(3) 0.0328(2) 0.0608(16) Uiso 1 1 d . . .
O23 O 0.5733(5) 0.6929(4) 0.1010(3) 0.103(3) Uiso 1 1 d . . .
O24 O 0.6282(5) 0.7675(4) 0.0557(3) 0.103(3) Uiso 1 1 d . . .
Cl3 Cl 0.1297(5) 0.4452(3) 0.23548(18) 0.077(2) Uani 0.50 1 d PDU C -1
O31 O 0.0523(8) 0.4248(8) 0.2368(6) 0.118(6) Uiso 0.50 1 d PDU C -1
O32 O 0.1683(11) 0.4682(9) 0.2793(4) 0.129(7) Uiso 0.50 1 d PDU C -1
O33 O 0.1383(10) 0.5052(7) 0.2129(5) 0.100(5) Uiso 0.50 1 d PDU C -1
O34 O 0.1892(12) 0.3956(9) 0.2297(7) 0.139(10) Uiso 0.50 1 d PDU C -1
Cl3' Cl 0.1572(5) 0.4160(5) 0.2200(3) 0.122(4) Uani 0.50 1 d PD D -2
O31' O 0.1706(9) 0.4309(8) 0.2651(4) 0.089(5) Uiso 0.50 1 d PD D -2
O32' O 0.2249(11) 0.3641(9) 0.2216(7) 0.179(10) Uiso 0.50 1 d PD D -2
O33' O 0.1765(10) 0.4699(7) 0.1962(5) 0.103(5) Uiso 0.50 1 d PD D -2
O34' O 0.0869(8) 0.3853(7) 0.2043(5) 0.097(5) Uiso 0.50 1 d PD D -2
Cl4 Cl 0.7935(3) 0.9569(2) 0.08393(15) 0.0567(11) Uani 0.50 1 d PD E -1
O41 O 0.8243(6) 0.9439(5) 0.0487(3) 0.040(2) Uiso 0.50 1 d PD E -1
O42 O 0.7083(6) 0.9413(5) 0.0776(4) 0.060(3) Uiso 0.50 1 d PD E -1
O43 O 0.8382(8) 0.9122(6) 0.1146(4) 0.086(4) Uiso 0.50 1 d PD E -1
O44 O 0.8053(12) 1.0237(7) 0.0988(6) 0.131(8) Uiso 0.50 1 d PD E -1
Cl4' Cl 0.8114(3) 1.0603(2) 0.14644(19) 0.0720(16) Uani 0.50 1 d PD F -2
O41' O 0.7959(7) 0.9944(5) 0.1590(4) 0.066(3) Uiso 0.50 1 d PD F -2
O42' O 0.7559(9) 1.1067(7) 0.1550(5) 0.117(6) Uiso 0.50 1 d PD F -2
O43' O 0.8937(8) 1.0751(8) 0.1544(6) 0.131(7) Uiso 0.50 1 d PD F -2
O44' O 0.7894(14) 1.0543(12) 0.0983(4) 0.173(11) Uiso 0.50 1 d PD F -2
Cl5 Cl 0.2680(8) 0.2277(6) 0.0485(5) 0.105(6) Uani 0.50 1 d PD G -1
O51 O 0.2752(7) 0.1634(5) 0.0329(4) 0.063(3) Uiso 0.50 1 d PD G -1
O52 O 0.2377(8) 0.2208(7) 0.0880(4) 0.077(4) Uiso 0.50 1 d PD G -1
O53 O 0.3481(7) 0.2573(6) 0.0593(4) 0.079(4) Uiso 0.50 1 d PD G -1
O54 O 0.2126(11) 0.2665(9) 0.0208(6) 0.150(8) Uiso 0.50 1 d PD G -1
Cl5' Cl 0.2646(8) 0.2483(6) 0.0569(4) 0.074(3) Uani 0.50 1 d PD H -2
O51' O 0.2759(10) 0.1808(6) 0.0625(6) 0.103(5) Uiso 0.50 1 d PD H -2
O52' O 0.1810(7) 0.2664(6) 0.0612(4) 0.079(4) Uiso 0.50 1 d PD H -2
O53' O 0.3127(10) 0.2867(8) 0.0936(5) 0.144(7) Uiso 0.50 1 d PD H -2
O54' O 0.2831(11) 0.2831(8) 0.0230(5) 0.124(6) Uiso 0.50 1 d PD H -2
Cl6 Cl 0.6800(2) 1.27920(18) 0.30276(13) 0.0452(9) Uani 0.50 1 d PD I -1
O61 O 0.6199(6) 1.2588(5) 0.2625(3) 0.051(3) Uiso 0.50 1 d PD I -1
O62 O 0.6325(7) 1.3179(6) 0.3254(4) 0.069(4) Uiso 0.50 1 d PD I -1
O63 O 0.7411(6) 1.3197(6) 0.2905(4) 0.068(3) Uiso 0.50 1 d PD I -1
O64 O 0.7094(8) 1.2239(6) 0.3267(4) 0.085(4) Uiso 0.50 1 d PD I -1
Cl6' Cl 0.6494(3) 0.9473(2) 0.19728(17) 0.0684(14) Uani 0.50 1 d PD J -2
O61' O 0.6384(6) 0.9714(5) 0.2369(3) 0.043(2) Uiso 0.50 1 d PD J -2
O62' O 0.5876(7) 0.8997(6) 0.1806(4) 0.080(4) Uiso 0.50 1 d PD J -2
O63' O 0.6525(9) 0.9994(6) 0.1682(4) 0.086(4) Uiso 0.50 1 d PD J -2
O64' O 0.7249(7) 0.9104(7) 0.2074(5) 0.106(5) Uiso 0.50 1 d PD J -2
Cl10 Cl 0.8753(4) 1.1154(3) 0.3115(2) 0.0938(19) Uani 0.50 1 d P K -1
C11 C 0.9729(8) 1.1022(8) 0.3106(4) 0.054(4) Uiso 0.50 1 d PD K -1
C12 C 0.9937(10) 1.0938(10) 0.2709(5) 0.072(6) Uiso 0.50 1 d PD K -1
C13 C 1.0789(11) 1.0829(13) 0.2716(6) 0.087(8) Uiso 0.50 1 d PD K -1
C14 C 1.1373(11) 1.0794(13) 0.3054(6) 0.107(8) Uiso 0.50 1 d PD K -1
C15 C 1.1153(10) 1.0894(13) 0.3420(6) 0.097(8) Uiso 0.50 1 d PD K -1
C16 C 1.0327(10) 1.0987(10) 0.3469(5) 0.071(5) Uiso 0.50 1 d PD K -1
Cl20 Cl 1.0435(3) 1.1016(2) 0.2468(2) 0.0811(17) Uani 0.50 1 d P L -2
C21 C 0.9424(8) 1.1005(5) 0.2483(4) 0.041(4) Uiso 0.50 1 d PD L -2
C22 C 0.9209(8) 1.1120(6) 0.2873(4) 0.050(4) Uiso 0.50 1 d PD L -2
C23 C 0.8350(9) 1.1148(7) 0.2871(5) 0.066(6) Uiso 0.50 1 d PD L -2
C24 C 0.7774(10) 1.1075(7) 0.2538(5) 0.070(5) Uiso 0.50 1 d PD L -2
C25 C 0.8000(9) 1.0966(7) 0.2173(5) 0.081(6) Uiso 0.50 1 d PD L -2
C26 C 0.8828(9) 1.0922(6) 0.2118(4) 0.059(5) Uiso 0.50 1 d PD L -2
Cl30 Cl 0.1136(3) 0.1143(2) 0.15428(13) 0.0613(12) Uani 0.50 1 d P M -1
C31 C 0.1920(10) 0.1487(6) 0.1846(5) 0.058(5) Uiso 0.50 1 d PD M -1
C32 C 0.2117(9) 0.2169(6) 0.1808(5) 0.044(4) Uiso 0.50 1 d PD M -1
C33 C 0.2782(13) 0.2431(9) 0.2100(7) 0.112(9) Uiso 0.50 1 d PD M -1
C34 C 0.3239(15) 0.2058(10) 0.2387(8) 0.139(11) Uiso 0.50 1 d PD M -1
C35 C 0.3050(12) 0.1416(9) 0.2409(6) 0.087(7) Uiso 0.50 1 d PD M -1
C36 C 0.2397(10) 0.1071(7) 0.2148(5) 0.065(5) Uiso 0.50 1 d PD M -1
C41 C 0.6204(12) 1.0425(9) 0.2447(10) 0.124(10) Uiso 0.50 1 d PD I 1
C42 C 0.6877(11) 1.0858(10) 0.2458(8) 0.094(7) Uiso 0.50 1 d PD I 1
C43 C 0.6751(13) 1.1558(10) 0.2520(10) 0.124(10) Uiso 0.50 1 d PD I 1
C44 C 0.6044(12) 1.1850(9) 0.2553(9) 0.105(8) Uiso 0.50 1 d PD I 1
C45 C 0.5425(10) 1.1426(8) 0.2548(7) 0.074(6) Uiso 0.50 1 d PD I 1
C46 C 0.5465(11) 1.0712(9) 0.2514(8) 0.096(7) Uiso 0.50 1 d PD I 1
O1 O 0.7503(7) 1.2180(6) 0.3627(4) 0.062(3) Uiso 0.50 1 d PD N 2
C1 C 0.7529(12) 1.2820(8) 0.3471(6) 0.071(5) Uiso 0.50 1 d PD N 2
O2 O 0.6307(8) 0.9567(6) 0.1294(4) 0.067(3) Uiso 0.50 1 d PD O 1
C2 C 0.6182(14) 0.8908(9) 0.1390(8) 0.089(7) Uiso 0.50 1 d PD O 1
O3 O 0.3451(10) 0.2588(8) 0.2509(5) 0.022(4) Uiso 0.25 1 d P P 2
C4 C 0.2849(11) 0.4280(8) 0.1335(5) 0.053(4) Uiso 0.50 1 d PD Q 1
O4 O 0.2729(14) 0.4284(11) 0.1684(6) 0.057(6) Uiso 0.25 1 d PD Q 1
O4' O 0.2807(13) 0.3716(9) 0.1273(7) 0.051(6) Uiso 0.25 1 d PD Q 1
O5 O 1.1756(15) 1.0898(12) 0.3513(8) 0.066(7) Uiso 0.25 1 d PD R 2
C5 C 1.2483(16) 1.0757(15) 0.3519(10) 0.044(7) Uiso 0.25 1 d PD R 2

loop_
_atom_site_aniso_label
_atom_site_aniso_U_11
_atom_site_aniso_U_22
_atom_site_aniso_U_33
_atom_site_aniso_U_23
_atom_site_aniso_U_13
_atom_site_aniso_U_12
La1 0.02034(19) 0.02068(18) 0.0178(2) 0.00031(14) 0.00209(14) 0.00245(14)
La2 0.0226(2) 0.02136(18) 0.0239(2) 0.00313(15) 0.00642(16) 0.00340(14)
O110 0.043(3) 0.031(2) 0.032(3) 0.002(2) 0.017(2) 0.013(2)
O120 0.040(3) 0.034(2) 0.027(3) 0.000(2) 0.018(2) -0.003(2)
O130 0.035(3) 0.028(2) 0.033(3) 0.001(2) -0.005(2) 0.009(2)
O140 0.033(3) 0.031(2) 0.028(3) -0.003(2) -0.008(2) 0.006(2)
O150 0.026(2) 0.024(2) 0.049(3) 0.008(2) 0.006(2) 0.0056(19)
O160 0.029(3) 0.026(2) 0.037(3) 0.002(2) 0.002(2) -0.0065(19)
O170 0.030(2) 0.024(2) 0.036(3) -0.004(2) 0.012(2) 0.0034(19)
O180 0.031(3) 0.026(2) 0.034(3) -0.0036(19) 0.011(2) -0.0068(19)
O210 0.030(2) 0.025(2) 0.031(3) -0.0009(19) 0.011(2) -0.0052(19)
O220 0.032(3) 0.023(2) 0.050(3) 0.009(2) 0.021(2) 0.0104(19)
O230 0.027(2) 0.028(2) 0.037(3) 0.004(2) 0.003(2) -0.0050(19)
O240 0.027(3) 0.023(2) 0.065(4) -0.002(2) 0.007(2) 0.0052(19)
O250 0.033(3) 0.027(2) 0.055(4) 0.007(2) -0.005(2) 0.010(2)
O260 0.036(3) 0.032(2) 0.024(3) 0.000(2) -0.007(2) -0.001(2)
O270 0.055(3) 0.038(3) 0.042(3) 0.006(2) 0.026(3) 0.019(2)
O280 0.042(3) 0.030(2) 0.029(3) -0.008(2) 0.021(2) -0.006(2)
N110 0.035(3) 0.029(3) 0.027(3) 0.003(2) 0.011(3) 0.006(2)
C111 0.043(5) 0.028(4) 0.141(10) -0.013(5) 0.004(6) 0.008(4)
C112 0.035(5) 0.036(4) 0.118(9) -0.020(5) 0.004(5) -0.001(4)
C113 0.035(4) 0.030(3) 0.041(5) 0.001(3) -0.007(3) 0.007(3)
C114 0.046(6) 0.027(4) 0.272(19) -0.035(7) -0.042(8) 0.007(4)
C115 0.036(5) 0.039(5) 0.191(14) -0.018(6) -0.026(7) 0.005(4)
N120 0.032(3) 0.033(3) 0.031(4) 0.000(3) 0.015(3) -0.001(2)
C121 0.037(4) 0.080(6) 0.018(4) -0.006(4) 0.007(3) -0.010(4)
C122 0.027(4) 0.091(6) 0.021(4) 0.000(4) 0.006(3) -0.008(4)
C123 0.030(4) 0.040(4) 0.018(4) -0.003(3) 0.006(3) -0.006(3)
C124 0.031(4) 0.043(4) 0.018(4) -0.001(3) 0.000(3) 0.000(3)
C125 0.027(4) 0.039(4) 0.027(4) 0.001(3) 0.003(3) 0.000(3)
N130 0.037(3) 0.027(3) 0.033(4) 0.004(2) 0.005(3) 0.012(3)
C131 0.053(5) 0.029(4) 0.086(7) 0.011(4) 0.046(5) 0.006(4)
C132 0.083(7) 0.027(4) 0.148(11) 0.027(5) 0.084(7) 0.018(4)
C133 0.072(6) 0.034(4) 0.086(7) 0.020(4) 0.055(6) 0.019(4)
C134 0.043(4) 0.040(4) 0.043(5) 0.011(3) 0.016(4) 0.014(3)
C135 0.038(4) 0.033(3) 0.030(4) 0.004(3) 0.002(3) 0.001(3)
N140 0.029(3) 0.028(3) 0.027(3) -0.005(2) -0.004(3) 0.002(2)
C141 0.040(4) 0.067(5) 0.016(4) 0.000(4) 0.002(3) -0.014(4)
C142 0.037(4) 0.081(6) 0.029(5) 0.002(4) 0.000(4) -0.022(4)
C143 0.038(4) 0.028(3) 0.019(4) -0.005(3) 0.000(3) -0.004(3)
C144 0.033(4) 0.038(4) 0.022(4) 0.000(3) 0.002(3) -0.002(3)
C145 0.027(4) 0.045(4) 0.030(4) 0.003(3) 0.005(3) 0.000(3)
N150 0.030(3) 0.024(3) 0.040(4) 0.012(2) 0.014(3) 0.007(2)
C151 0.031(4) 0.030(4) 0.099(8) 0.007(4) 0.006(4) 0.006(3)
C152 0.038(5) 0.024(4) 0.123(9) 0.005(4) 0.016(5) 0.009(3)
C153 0.033(4) 0.033(4) 0.042(5) 0.013(3) 0.014(3) 0.005(3)
C154 0.037(4) 0.031(4) 0.065(6) -0.004(4) -0.007(4) 0.008(3)
C155 0.034(4) 0.035(4) 0.061(6) -0.005(4) -0.003(4) 0.009(3)
N160 0.025(3) 0.025(3) 0.029(3) -0.001(2) 0.004(2) -0.004(2)
C161 0.027(4) 0.028(3) 0.063(6) -0.003(3) 0.009(4) 0.002(3)
C162 0.030(4) 0.033(4) 0.066(6) 0.000(4) 0.012(4) 0.002(3)
C163 0.027(3) 0.031(3) 0.021(4) -0.002(3) 0.005(3) -0.004(3)
C164 0.032(4) 0.026(3) 0.049(5) -0.003(3) 0.004(3) -0.001(3)
C165 0.032(4) 0.030(3) 0.044(5) -0.003(3) 0.002(3) 0.002(3)
N170 0.025(3) 0.024(3) 0.043(4) -0.001(2) 0.012(3) 0.002(2)
C171 0.037(4) 0.025(4) 0.121(9) 0.002(4) 0.040(5) 0.000(3)
C172 0.045(5) 0.028(4) 0.168(11) 0.006(5) 0.059(6) 0.001(4)
C173 0.035(4) 0.026(4) 0.105(8) 0.004(4) 0.032(5) 0.006(3)
C174 0.030(4) 0.031(3) 0.054(5) -0.001(3) 0.015(3) -0.003(3)
C175 0.026(3) 0.021(3) 0.035(4) 0.000(3) 0.008(3) -0.004(3)
N180 0.028(3) 0.027(3) 0.021(3) -0.003(2) 0.007(2) -0.006(2)
C181 0.025(3) 0.025(3) 0.034(4) 0.003(3) 0.006(3) 0.001(3)
C182 0.024(3) 0.033(3) 0.029(4) -0.002(3) 0.001(3) 0.002(3)
C183 0.028(4) 0.027(3) 0.024(4) -0.002(3) 0.005(3) -0.002(3)
C184 0.026(4) 0.031(3) 0.031(4) -0.003(3) 0.005(3) -0.002(3)
C185 0.024(3) 0.028(3) 0.032(4) -0.004(3) 0.006(3) 0.002(3)
N210 0.026(3) 0.026(3) 0.026(3) -0.002(2) 0.006(2) -0.006(2)
C211 0.029(4) 0.030(3) 0.039(4) -0.007(3) 0.011(3) -0.002(3)
C212 0.032(4) 0.025(3) 0.045(5) -0.006(3) 0.010(3) -0.003(3)
C213 0.026(3) 0.027(3) 0.024(4) -0.002(3) 0.001(3) -0.003(3)
C214 0.024(3) 0.033(3) 0.023(4) -0.002(3) 0.003(3) -0.003(3)
C215 0.025(3) 0.027(3) 0.029(4) 0.002(3) 0.007(3) 0.001(3)
N220 0.031(3) 0.028(3) 0.045(4) 0.014(3) 0.023(3) 0.008(2)
C221 0.035(4) 0.025(3) 0.037(4) 0.004(3) 0.016(3) 0.005(3)
C222 0.042(4) 0.032(4) 0.036(4) 0.006(3) 0.014(4) 0.007(3)
C223 0.034(4) 0.030(3) 0.046(5) 0.011(3) 0.021(3) 0.008(3)
C224 0.032(4) 0.036(4) 0.083(7) 0.006(4) 0.011(4) 0.000(3)
C225 0.036(4) 0.023(3) 0.081(7) 0.003(4) 0.017(4) 0.004(3)
N230 0.029(3) 0.023(3) 0.025(3) 0.007(2) 0.001(2) -0.003(2)
C231 0.029(4) 0.032(3) 0.031(4) 0.004(3) 0.009(3) 0.002(3)
C232 0.035(4) 0.026(3) 0.032(4) -0.001(3) 0.008(3) -0.001(3)
C233 0.029(4) 0.029(3) 0.021(4) 0.003(3) 0.003(3) -0.002(3)
C234 0.027(4) 0.036(4) 0.026(4) 0.007(3) 0.006(3) 0.004(3)
C235 0.030(4) 0.028(3) 0.025(4) 0.003(3) 0.004(3) 0.003(3)
N240 0.028(3) 0.022(3) 0.087(6) 0.003(3) 0.018(3) 0.006(2)
C241 0.024(3) 0.031(3) 0.024(4) 0.001(3) -0.001(3) 0.005(3)
C242 0.026(4) 0.029(3) 0.034(4) -0.005(3) -0.001(3) 0.004(3)
C243 0.042(5) 0.025(4) 0.121(9) 0.000(4) 0.037(5) 0.003(3)
C244 0.029(8) 0.040(8) 0.059(12) -0.003(8) 0.023(8) -0.008(7)
C245 0.037(9) 0.020(7) 0.059(12) 0.012(7) 0.023(9) 0.004(6)
C246 0.026(7) 0.029(7) 0.026(8) -0.001(6) -0.002(6) -0.001(6)
C247 0.031(8) 0.041(8) 0.027(9) -0.002(7) -0.002(7) 0.002(6)
N250 0.035(3) 0.026(3) 0.040(4) 0.002(3) -0.004(3) 0.002(2)
C251 0.052(6) 0.029(4) 0.148(11) -0.021(5) -0.058(6) 0.009(4)
C252 0.054(6) 0.041(5) 0.143(11) -0.024(6) -0.055(6) 0.014(4)
C253 0.042(4) 0.029(4) 0.050(5) -0.006(3) -0.002(4) 0.007(3)
C254 0.032(4) 0.026(3) 0.043(5) -0.005(3) 0.000(3) 0.001(3)
C255 0.032(4) 0.034(4) 0.032(4) 0.002(3) -0.001(3) 0.001(3)
N260 0.034(3) 0.027(3) 0.022(3) -0.004(2) -0.003(3) 0.001(2)
C261 0.035(4) 0.033(3) 0.026(4) -0.003(3) 0.004(3) 0.006(3)
C262 0.028(4) 0.039(4) 0.023(4) 0.003(3) -0.001(3) 0.007(3)
C263 0.042(4) 0.027(3) 0.021(4) -0.002(3) 0.001(3) 0.000(3)
C264 0.036(4) 0.059(5) 0.023(4) 0.001(3) 0.001(3) -0.008(4)
C265 0.029(4) 0.054(4) 0.026(4) -0.004(3) 0.001(3) -0.006(3)
N270 0.056(4) 0.038(3) 0.063(5) 0.015(3) 0.039(4) 0.022(3)
C271 0.033(4) 0.041(4) 0.032(4) 0.003(3) 0.011(3) 0.008(3)
C272 0.039(4) 0.033(3) 0.029(4) 0.004(3) 0.007(3) 0.005(3)
C273 0.077(7) 0.043(5) 0.117(9) 0.047(5) 0.071(7) 0.032(5)
C274 0.039(8) 0.023(6) 0.037(9) 0.008(6) 0.020(7) 0.011(6)
C275 0.037(8) 0.029(7) 0.016(8) -0.005(6) 0.007(6) 0.000(6)
C276 0.053(10) 0.029(7) 0.039(10) -0.003(7) 0.007(8) 0.003(7)
C277 0.046(10) 0.034(8) 0.050(11) 0.002(8) 0.023(9) 0.005(7)
N280 0.031(3) 0.033(3) 0.023(3) -0.007(2) 0.009(3) -0.004(2)
C281 0.040(4) 0.037(4) 0.025(4) 0.003(3) 0.005(3) -0.004(3)
C282 0.030(4) 0.039(4) 0.025(4) -0.001(3) 0.006(3) 0.002(3)
C283 0.029(4) 0.036(3) 0.020(4) -0.006(3) 0.005(3) 0.000(3)
C284 0.030(4) 0.086(6) 0.021(4) -0.012(4) 0.003(3) -0.001(4)
C285 0.028(4) 0.055(4) 0.032(5) -0.008(4) 0.009(3) -0.003(3)
Cl1 0.0350(9) 0.0367(9) 0.0391(11) -0.0003(8) 0.0127(8) -0.0024(7)
O11 0.054(3) 0.058(3) 0.043(4) 0.016(3) 0.013(3) 0.001(3)
O12 0.040(3) 0.048(3) 0.051(4) -0.002(3) 0.021(3) 0.000(2)
O13 0.032(3) 0.042(3) 0.047(3) -0.006(2) 0.004(2) -0.002(2)
O14 0.054(3) 0.038(3) 0.056(4) -0.010(3) 0.016(3) -0.008(2)
Cl2 0.0367(11) 0.0479(11) 0.0795(17) -0.0125(11) 0.0197(11) -0.0008(9)
Cl3 0.118(6) 0.068(3) 0.037(3) 0.007(2) -0.004(3) 0.036(3)
Cl3' 0.079(5) 0.162(9) 0.121(8) 0.090(7) 0.007(5) 0.003(6)
Cl4 0.047(2) 0.056(2) 0.066(3) 0.020(2) 0.007(2) -0.002(2)
Cl4' 0.038(2) 0.039(2) 0.135(5) 0.020(3) 0.005(3) 0.0087(18)
Cl5 0.036(4) 0.103(8) 0.169(13) 0.083(8) -0.001(6) 0.004(5)
Cl5' 0.046(5) 0.093(7) 0.079(5) 0.047(4) 0.005(3) -0.022(4)
Cl6 0.048(2) 0.0414(19) 0.053(3) 0.0061(18) 0.027(2) 0.0002(17)
Cl6' 0.051(3) 0.051(2) 0.094(4) 0.008(3) -0.008(3) 0.000(2)
Cl10 0.118(5) 0.056(3) 0.099(5) -0.010(3) -0.001(4) 0.003(3)
Cl20 0.059(3) 0.051(3) 0.138(6) -0.010(3) 0.032(4) 0.000(2)
Cl30 0.085(3) 0.058(2) 0.031(2) -0.0134(19) -0.015(2) 0.013(2)

loop_
_atom_type_symbol
_atom_type_description
_atom_type_scat_dispersion_real
_atom_type_scat_dispersion_imag
_atom_type_scat_source
C C 0.0033 0.0016 'International Tables Vol C Tables 4.2.6.8 and 6.1.1.4'
H H 0.0000 0.0000 'International Tables Vol C Tables 4.2.6.8 and 6.1.1.4'
N N 0.0061 0.0033 'International Tables Vol C Tables 4.2.6.8 and 6.1.1.4'
O O 0.0106 0.0060 'International Tables Vol C Tables 4.2.6.8 and 6.1.1.4'
Cl Cl 0.1484 0.1585 'International Tables Vol C Tables 4.2.6.8 and 6.1.1.4'
La La -0.2871 2.4523 'International Tables Vol C Tables 4.2.6.8 and 6.1.1.4'

loop_
_geom_angle_atom_site_label_1
_geom_angle_atom_site_label_2
_geom_angle_atom_site_label_3
_geom_angle
_geom_angle_site_symmetry_1
_geom_angle_site_symmetry_3
O150 La1 O170 118.19(16) . .
O150 La1 O110 86.08(15) . .
O170 La1 O110 138.28(15) . .
O150 La1 O130 141.60(15) . .
O170 La1 O130 84.97(15) . .
O110 La1 O130 95.94(15) . .
O150 La1 O140 73.82(15) . .
O170 La1 O140 141.20(14) . .
O110 La1 O140 75.25(16) . .
O130 La1 O140 69.75(14) . .
O150 La1 O180 78.30(14) . .
O170 La1 O180 72.39(14) . .
O110 La1 O180 149.09(14) . .
O130 La1 O180 80.89(15) . .
O140 La1 O180 74.84(15) . .
O150 La1 O120 140.32(15) . .
O170 La1 O120 70.61(14) . .
O110 La1 O120 69.66(14) . .
O130 La1 O120 74.01(15) . .
O140 La1 O120 125.61(15) . .
O180 La1 O120 136.56(13) . .
O150 La1 O160 69.63(14) . .
O170 La1 O160 77.65(14) . .
O110 La1 O160 80.73(16) . .
O130 La1 O160 148.63(14) . .
O140 La1 O160 137.20(13) . .
O180 La1 O160 117.34(15) . .
O120 La1 O160 75.64(14) . .
O250 La2 O230 129.78(15) 1_455 1_445
O250 La2 O280 74.35(16) 1_455 2_645
O230 La2 O280 153.12(14) 1_445 2_645
O250 La2 O270 98.30(17) 1_455 1_545
O230 La2 O270 92.31(15) 1_445 1_545
O280 La2 O270 69.95(14) 2_645 1_545
O250 La2 O260 68.84(14) 1_455 2_545
O230 La2 O260 67.42(14) 1_445 2_545
O280 La2 O260 122.91(15) 2_645 2_545
O270 La2 O260 73.95(16) 1_545 2_545
O250 La2 O210 93.08(15) 1_455 .
O230 La2 O210 115.52(15) 1_445 .
O280 La2 O210 68.12(14) 2_645 .
O270 La2 O210 131.42(15) 1_545 .
O260 La2 O210 152.15(14) 2_545 .
O250 La2 O240 155.30(15) 1_455 1_545
O230 La2 O240 74.91(14) 1_445 1_545
O280 La2 O240 81.41(15) 2_645 1_545
O270 La2 O240 77.37(17) 1_545 1_545
O260 La2 O240 130.88(14) 2_545 1_545
O210 La2 O240 73.20(14) . 1_545
O250 La2 O220 78.08(16) 1_455 1_455
O230 La2 O220 75.09(14) 1_445 1_455
O280 La2 O220 127.43(13) 2_645 1_455
O270 La2 O220 158.88(16) 1_545 1_455
O260 La2 O220 85.46(15) 2_545 1_455
O210 La2 O220 69.70(14) . 1_455
O240 La2 O220 114.36(17) 1_545 1_455
N110 O110 La1 131.1(4) . .
N120 O120 La1 124.4(3) . .
N130 O130 La1 135.0(4) . .
N140 O140 La1 129.7(3) . .
N150 O150 La1 149.0(4) . .
N160 O160 La1 133.9(4) . .
N170 O170 La1 143.9(4) . .
N180 O180 La1 131.2(3) . .
N210 O210 La2 133.3(3) . .
N220 O220 La2 122.3(3) . 1_655
N230 O230 La2 136.8(4) . 1_665
N240 O240 La2 129.5(4) . 1_565
N250 O250 La2 142.0(4) . 1_655
N260 O260 La2 129.6(3) . 2
N270 O270 La2 137.3(4) . 1_565
N280 O280 La2 130.2(3) . 2_655
C115 N110 C111 119.1(7) . .
C115 N110 O110 120.5(6) . .
C111 N110 O110 120.3(6) . .
N110 C111 C112 121.6(8) . .
C113 C112 C111 121.7(8) . .
C112 C113 C114 114.2(7) . .
C112 C113 C253 123.2(7) . .
C114 C113 C253 122.5(7) . .
C113 C114 C115 122.4(8) . .
N110 C115 C114 120.7(8) . .
O120 N120 C125 119.9(6) . .
O120 N120 C121 119.5(6) . .
C125 N120 C121 120.6(6) . .
N120 C121 C122 121.1(7) . .
C121 C122 C123 120.0(7) . .
C124 C123 C122 115.8(6) . .
C124 C123 C283 123.6(6) . .
C122 C123 C283 120.5(6) . .
C125 C124 C123 122.4(6) . .
N120 C125 C124 120.1(6) . .
O130 N130 C135 119.1(5) . .
O130 N130 C131 119.8(6) . .
C135 N130 C131 121.1(6) . .
N130 C131 C132 119.2(7) . .
C131 C132 C133 121.4(7) . .
C134 C133 C132 116.9(7) . .
C134 C133 C273 121.6(8) . .
C132 C133 C273 121.3(7) . .
C133 C134 C135 120.2(7) . .
N130 C135 C134 121.1(6) . .
O140 N140 C145 121.4(6) . .
O140 N140 C141 118.7(6) . .
C145 N140 C141 119.9(6) . .
C142 C141 N140 120.5(7) . .
C141 C142 C143 121.7(7) . .
C144 C143 C142 115.3(6) . .
C144 C143 C263 123.1(6) . .
C142 C143 C263 121.5(6) . .
C145 C144 C143 122.1(7) . .
N140 C145 C144 120.6(6) . .
C155 N150 O150 121.6(5) . .
C155 N150 C151 120.8(6) . .
O150 N150 C151 117.6(6) . .
N150 C151 C152 119.2(7) . .
C153 C152 C151 121.1(7) . .
C154 C153 C152 116.6(6) . .
C154 C153 C223 122.1(7) . .
C152 C153 C223 121.3(6) . .
C155 C154 C153 120.8(7) . .
N150 C155 C154 121.5(7) . .
C161 N160 O160 120.4(5) . .
C161 N160 C165 119.6(6) . .
O160 N160 C165 120.0(5) . .
N160 C161 C162 120.3(6) . .
C163 C162 C161 122.1(7) . .
C162 C163 C164 115.3(6) . .
C162 C163 C233 124.6(6) . .
C164 C163 C233 120.1(6) . .
C165 C164 C163 121.4(6) . .
N160 C165 C164 121.2(6) . .
O170 N170 C175 119.9(5) . .
O170 N170 C171 119.8(5) . .
C175 N170 C171 120.2(5) . .
N170 C171 C172 121.0(7) . .
C171 C172 C173 119.9(7) . .
C172 C173 C174 118.4(6) . .
C172 C173 C243 121.6(7) . .
C174 C173 C243 119.9(7) . .
C175 C174 C173 120.2(6) . .
N170 C175 C174 120.2(6) . .
C185 N180 O180 119.9(5) . .
C185 N180 C181 120.7(5) . .
O180 N180 C181 119.4(5) . .
N180 C181 C182 120.6(6) . .
C181 C182 C183 119.9(6) . .
C184 C183 C182 116.9(6) . .
C184 C183 C213 121.7(6) . .
C182 C183 C213 121.4(6) . .
C185 C184 C183 121.3(6) . .
N180 C185 C184 120.6(6) . .
O210 N210 C211 118.8(5) . .
O210 N210 C215 120.9(5) . .
C211 N210 C215 120.3(5) . .
N210 C211 C212 119.8(6) . .
C213 C212 C211 121.2(6) . .
C212 C213 C214 117.0(6) . .
C212 C213 C183 122.0(6) . .
C214 C213 C183 121.0(6) . .
C215 C214 C213 121.0(6) . .
C214 C215 N210 120.6(6) . .
C225 N220 C221 120.1(6) . .
C225 N220 O220 120.0(6) . .
C221 N220 O220 119.9(6) . .
N220 C221 C222 120.4(7) . .
C221 C222 C223 122.2(7) . .
C222 C223 C224 115.2(6) . .
C222 C223 C153 122.2(7) . .
C224 C223 C153 122.6(7) . .
C225 C224 C223 121.0(8) . .
N220 C225 C224 120.9(7) . .
O230 N230 C235 120.3(5) . .
O230 N230 C231 118.6(5) . .
C235 N230 C231 121.1(5) . .
N230 C231 C232 120.3(6) . .
C231 C232 C233 120.4(6) . .
C234 C233 C232 116.5(6) . .
C234 C233 C163 121.8(6) . .
C232 C233 C163 121.7(6) . .
C235 C234 C233 121.5(6) . .
N230 C235 C234 120.0(6) . .
C241 N240 O240 119.9(6) . .
C241 N240 C245 115.0(8) . .
O240 N240 C245 120.6(7) . .
C241 N240 C247 123.6(8) . .
O240 N240 C247 113.6(8) . .
N240 C241 C242 121.6(6) . .
C243 C242 C241 119.8(7) . .
C244 C243 C242 113.0(8) . .
C244 C243 C173 122.3(9) . .
C242 C243 C173 120.5(7) . .
C242 C243 C246 117.2(8) . .
C173 C243 C246 118.1(8) . .
C243 C244 C245 120.4(12) . .
N240 C245 C244 118.8(11) . .
C247 C246 C243 118.4(12) . .
C246 C247 N240 114.4(12) . .
C251 N250 O250 119.0(6) . .
C251 N250 C255 120.0(6) . .
O250 N250 C255 120.9(6) . .
N250 C251 C252 121.3(7) . .
C253 C252 C251 120.5(8) . .
C252 C253 C254 116.7(7) . .
C252 C253 C113 120.8(7) . .
C254 C253 C113 122.4(6) . .
C255 C254 C253 120.9(6) . .
N250 C255 C254 120.4(6) . .
O260 N260 C261 119.3(6) . .
O260 N260 C265 120.6(6) . .
C261 N260 C265 120.0(6) . .
N260 C261 C262 120.3(6) . .
C263 C262 C261 120.4(6) . .
C262 C263 C264 117.2(6) . .
C262 C263 C143 120.5(6) . .
C264 C263 C143 122.3(6) . .
C265 C264 C263 120.4(7) . .
N260 C265 C264 121.7(7) . .
O270 N270 C271 122.0(6) . .
O270 N270 C275 119.3(7) . .
C271 N270 C275 114.3(8) . .
O270 N270 C277 113.9(8) . .
C271 N270 C277 120.5(8) . .
N270 C271 C272 121.2(7) . .
C273 C272 C271 122.5(7) . .
C272 C273 C274 111.4(8) . .
C272 C273 C133 123.8(7) . .
C274 C273 C133 120.7(8) . .
C272 C273 C276 114.6(9) . .
C274 C273 C276 45.4(8) . .
C133 C273 C276 116.4(9) . .
C275 C274 C273 119.2(11) . .
N270 C275 C274 120.2(11) . .
C277 C276 C273 114.4(13) . .
C276 C277 N270 119.4(13) . .
O280 N280 C285 120.3(6) . .
O280 N280 C281 119.2(6) . .
C285 N280 C281 120.5(6) . .
N280 C281 C282 121.2(7) . .
C281 C282 C283 120.3(6) . .
C284 C283 C282 116.4(6) . .
C284 C283 C123 123.6(6) . .
C282 C283 C123 119.9(6) . .
C285 C284 C283 122.2(7) . .
N280 C285 C284 119.4(7) . .
O11 Cl1 O13 108.8(3) . .
O11 Cl1 O12 109.7(3) . .
O13 Cl1 O12 109.6(3) . .
O11 Cl1 O14 110.3(3) . .
O13 Cl1 O14 109.6(3) . .
O12 Cl1 O14 108.9(3) . .
O23 Cl2 O22 105.3(4) . .
O23 Cl2 O21 108.8(4) . .
O22 Cl2 O21 109.8(4) . .
O23 Cl2 O24 116.5(5) . .
O22 Cl2 O24 106.0(4) . .
O21 Cl2 O24 110.1(4) . .
O31 Cl3 O33 117.0(10) . .
O31 Cl3 O34 118.9(11) . .
O33 Cl3 O34 111.6(11) . .
O31 Cl3 O32 107.3(10) . .
O33 Cl3 O32 99.8(9) . .
O34 Cl3 O32 98.4(10) . .
O34' Cl3' O33' 114.3(10) . .
O34' Cl3' O31' 115.8(10) . .
O33' Cl3' O31' 113.2(11) . .
O34' Cl3' O32' 107.2(11) . .
O33' Cl3' O32' 107.0(11) . .
O31' Cl3' O32' 97.4(10) . .
O41 Cl4 O44 114.6(9) . .
O41 Cl4 O42 110.8(7) . .
O44 Cl4 O42 108.9(9) . .
O41 Cl4 O43 104.1(7) . .
O44 Cl4 O43 108.6(9) . .
O42 Cl4 O43 109.8(7) . .
O42' Cl4' O43' 120.2(10) . .
O42' Cl4' O41' 113.5(9) . .
O43' Cl4' O41' 111.8(8) . .
O42' Cl4' O44' 102.6(10) . .
O43' Cl4' O44' 104.3(10) . .
O41' Cl4' O44' 101.6(9) . .
O51 Cl5 O54 111.2(12) . .
O51 Cl5 O53 109.0(11) . .
O54 Cl5 O53 113.8(12) . .
O51 Cl5 O52 107.7(10) . .
O54 Cl5 O52 108.8(12) . .
O53 Cl5 O52 106.0(11) . .
O51' Cl5' O54' 123.6(13) . .
O51' Cl5' O52' 109.7(10) . .
O54' Cl5' O52' 108.1(11) . .
O51' Cl5' O53' 110.3(11) . .
O54' Cl5' O53' 102.5(11) . .
O52' Cl5' O53' 100.0(11) . .
O64 Cl6 O62 108.2(7) . .
O64 Cl6 O63 114.4(8) . .
O62 Cl6 O63 110.1(7) . .
O64 Cl6 O61 112.1(7) . .
O62 Cl6 O61 104.5(6) . .
O63 Cl6 O61 107.1(7) . .
C44 O61 Cl6 117.0(12) . .
O63' Cl6' O61' 113.1(7) . .
O63' Cl6' O62' 110.0(8) . .
O61' Cl6' O62' 111.3(7) . .
O63' Cl6' O64' 112.8(9) . .
O61' Cl6' O64' 102.6(8) . .
O62' Cl6' O64' 106.7(8) . .
C16 C11 C12 120.9(12) . .
C16 C11 Cl10 122.7(11) . .
C12 C11 Cl10 116.4(11) . .
C11 C12 C13 114.5(11) . .
C14 C13 C12 126.4(13) . .
C13 C14 C15 117.1(16) . .
C14 C15 C16 123.6(13) . .
C11 C16 C15 117.4(11) . .
C22 C21 C26 121.7(11) . .
C22 C21 Cl20 116.5(10) . .
C26 C21 Cl20 121.7(9) . .
C21 C22 C23 115.2(10) . .
C24 C23 C22 125.0(12) . .
C23 C24 C25 118.2(15) . .
C24 C25 C26 124.2(12) . .
C21 C26 C25 115.7(10) . .
C32 C31 C36 121.0(11) . .
C32 C31 Cl30 121.5(10) . .
C36 C31 Cl30 117.5(10) . .
C31 C32 C33 117.4(10) . .
C34 C33 C32 123.1(13) . .
C35 C34 C33 118.1(16) . .
C34 C35 C36 126.4(13) . .
C31 C36 C35 113.9(10) . .
C42 C41 C46 117.5(12) . .
C41 C42 C43 117.5(11) . .
C44 C43 C42 126.2(13) . .
C45 C44 C43 114.7(15) . .
C45 C44 O61 137.0(16) . .
C43 C44 O61 108.0(15) . .
C44 C45 C46 125.7(13) . .
C41 C46 C45 118.0(11) . .

loop_
_geom_bond_atom_site_label_1
_geom_bond_atom_site_label_2
_geom_bond_distance
_geom_bond_site_symmetry_2
La1 O150 2.429(4) .
La1 O170 2.436(4) .
La1 O110 2.457(4) .
La1 O130 2.470(4) .
La1 O140 2.525(4) .
La1 O180 2.533(4) .
La1 O120 2.534(4) .
La1 O160 2.580(5) .
La2 O250 2.437(4) 1_455
La2 O230 2.470(4) 1_445
La2 O280 2.498(4) 2_645
La2 O270 2.504(5) 1_545
La2 O260 2.515(4) 2_545
La2 O210 2.515(4) .
La2 O240 2.516(5) 1_545
La2 O220 2.560(4) 1_455
O110 N110 1.329(6) .
O120 N120 1.332(7) .
O130 N130 1.322(6) .
O140 N140 1.338(7) .
O150 N150 1.329(6) .
O160 N160 1.332(6) .
O170 N170 1.320(6) .
O180 N180 1.334(6) .
O210 N210 1.330(6) .
O220 N220 1.344(6) .
O220 La2 2.560(4) 1_655
O230 N230 1.331(6) .
O230 La2 2.470(4) 1_665
O240 N240 1.332(7) .
O240 La2 2.516(5) 1_565
O250 N250 1.316(6) .
O250 La2 2.437(4) 1_655
O260 N260 1.316(7) .
O260 La2 2.515(4) 2
O270 N270 1.300(7) .
O270 La2 2.504(5) 1_565
O280 N280 1.306(6) .
O280 La2 2.498(4) 2_655
N110 C115 1.282(10) .
N110 C111 1.302(10) .
C111 C112 1.374(10) .
C112 C113 1.336(10) .
C113 C114 1.365(12) .
C113 C253 1.455(9) .
C114 C115 1.371(12) .
N120 C125 1.338(9) .
N120 C121 1.352(9) .
C121 C122 1.357(10) .
C122 C123 1.423(10) .
C123 C124 1.385(9) .
C123 C283 1.471(9) .
C124 C125 1.354(9) .
N130 C135 1.328(9) .
N130 C131 1.344(8) .
C131 C132 1.362(10) .
C132 C133 1.403(12) .
C133 C134 1.369(10) .
C133 C273 1.470(10) .
C134 C135 1.375(9) .
N140 C145 1.342(9) .
N140 C141 1.357(9) .
C141 C142 1.346(10) .
C142 C143 1.413(10) .
C143 C144 1.380(9) .
C143 C263 1.466(9) .
C144 C145 1.361(9) .
N150 C155 1.318(9) .
N150 C151 1.345(9) .
C151 C152 1.388(10) .
C152 C153 1.386(11) .
C153 C154 1.379(9) .
C153 C223 1.469(9) .
C154 C155 1.366(9) .
N160 C161 1.319(8) .
N160 C165 1.339(8) .
C161 C162 1.381(9) .
C162 C163 1.375(9) .
C163 C164 1.378(9) .
C163 C233 1.465(8) .
C164 C165 1.368(9) .
N170 C175 1.343(8) .
N170 C171 1.348(8) .
C171 C172 1.360(10) .
C172 C173 1.378(10) .
C173 C174 1.379(9) .
C173 C243 1.474(10) .
C174 C175 1.371(9) .
N180 C185 1.326(8) .
N180 C181 1.352(8) .
C181 C182 1.373(9) .
C182 C183 1.397(9) .
C183 C184 1.386(9) .
C183 C213 1.488(8) .
C184 C185 1.363(9) .
N210 C211 1.352(8) .
N210 C215 1.357(8) .
C211 C212 1.386(9) .
C212 C213 1.368(9) .
C213 C214 1.408(8) .
C214 C215 1.351(8) .
N220 C225 1.330(9) .
N220 C221 1.334(8) .
C221 C222 1.368(9) .
C222 C223 1.384(10) .
C223 C224 1.392(10) .
C224 C225 1.380(9) .
N230 C235 1.344(8) .
N230 C231 1.349(8) .
C231 C232 1.376(9) .
C232 C233 1.404(9) .
C233 C234 1.394(8) .
C234 C235 1.363(9) .
N240 C241 1.324(8) .
N240 C245 1.373(15) .
N240 C247 1.452(17) .
C241 C242 1.379(8) .
C242 C243 1.374(10) .
C243 C244 1.373(15) .
C243 C246 1.531(16) .
C244 C245 1.40(2) .
C246 C247 1.429(19) .
N250 C251 1.312(9) .
N250 C255 1.342(8) .
C251 C252 1.380(11) .
C252 C253 1.371(10) .
C253 C254 1.385(10) .
C254 C255 1.371(9) .
N260 C261 1.337(8) .
N260 C265 1.341(9) .
C261 C262 1.398(9) .
C262 C263 1.382(9) .
C263 C264 1.392(10) .
C264 C265 1.363(10) .
N270 C271 1.326(9) .
N270 C275 1.371(14) .
N270 C277 1.448(17) .
C271 C272 1.371(9) .
C272 C273 1.344(10) .
C273 C274 1.430(14) .
C273 C276 1.607(17) .
C274 C275 1.390(17) .
C276 C277 1.39(2) .
N280 C285 1.338(9) .
N280 C281 1.349(8) .
C281 C282 1.375(9) .
C282 C283 1.391(9) .
C283 C284 1.385(9) .
C284 C285 1.381(10) .
Cl1 O11 1.432(5) .
Cl1 O13 1.437(5) .
Cl1 O12 1.438(5) .
Cl1 O14 1.444(5) .
Cl2 O23 1.390(9) .
Cl2 O22 1.414(6) .
Cl2 O21 1.419(6) .
Cl2 O24 1.422(8) .
Cl3 O31 1.363(12) .
Cl3 O33 1.424(12) .
Cl3 O34 1.436(13) .
Cl3 O32 1.527(13) .
Cl3' O34' 1.337(12) .
Cl3' O33' 1.395(12) .
Cl3' O31' 1.479(13) .
Cl3' O32' 1.523(14) .
Cl4 O41 1.370(9) .
Cl4 O44 1.417(12) .
Cl4 O42 1.432(9) .
Cl4 O43 1.441(10) .
Cl4' O42' 1.371(11) .
Cl4' O43' 1.382(12) .
Cl4' O41' 1.411(10) .
Cl4' O44' 1.551(13) .
Cl5 O51 1.389(14) .
Cl5 O54 1.399(14) .
Cl5 O53 1.443(14) .
Cl5 O52 1.477(14) .
Cl5' O51' 1.363(14) .
Cl5' O54' 1.387(14) .
Cl5' O52' 1.472(14) .
Cl5' O53' 1.518(15) .
Cl6 O64 1.386(10) .
Cl6 O62 1.409(9) .
Cl6 O63 1.414(9) .
Cl6 O61 1.552(9) .
O61 C44 1.50(2) .
Cl6' O63' 1.413(10) .
Cl6' O61' 1.423(9) .
Cl6' O62' 1.432(10) .
Cl6' O64' 1.442(11) .
Cl10 C11 1.655(15) .
C11 C16 1.404(10) .
C11 C12 1.410(10) .
C12 C13 1.434(12) .
C13 C14 1.330(12) .
C14 C15 1.331(12) .
C15 C16 1.429(12) .
Cl20 C21 1.696(13) .
C21 C22 1.404(10) .
C21 C26 1.413(10) .
C22 C23 1.434(12) .
C23 C24 1.320(12) .
C24 C25 1.332(12) .
C25 C26 1.428(12) .
Cl30 C31 1.637(15) .
C31 C32 1.405(10) .
C31 C36 1.414(10) .
C32 C33 1.422(12) .
C33 C34 1.322(12) .
C34 C35 1.319(12) .
C35 C36 1.428(12) .
C41 C42 1.411(11) .
C41 C46 1.413(11) .
C42 C43 1.427(12) .
C43 C44 1.336(12) .
C44 C45 1.331(12) .
C45 C46 1.426(12) .
O1 C1 1.376(15) .
O2 C2 1.371(16) .
C4 O4' 1.139(16) .
C4 O4 1.195(17) .
O5 C5 1.242(18) .
